data_7158460
loop_
_publ_author_name
'Peng, Xiaogang'
'Zhou, Shuang'
'Liu, Junjun'
'Gao, Ying'
'Chang, Jinling'
'Ruan, Hanli'

_publ_section_title
;
 (+-)-Usphenethylones A-C, three pairs of heterodimeric polyketide
 enantiomers from <i>Aspergillus ustus</i> 3.3904.
;
_journal_issue 3
_journal_name_full 'Organic &amp; biomolecular chemistry'
_journal_page_first 694
_journal_page_last 700
_journal_paper_doi 10.1039/d1ob02006d
_journal_volume 20
_journal_year 2022
_chemical_absolute_configuration ad
_chemical_formula_moiety 'C21 H22 O8'
_chemical_formula_sum 'C21 H22 O8'
_chemical_formula_weight 402.38
_space_group_crystal_system orthorhombic
_space_group_IT_number 19
_space_group_name_Hall 'P 2ac 2ab'
_space_group_name_H-M_alt 'P 21 21 21'
_atom_sites_solution_hydrogens geom
_atom_sites_solution_primary direct
_audit_creation_date 2021-04-23
_audit_creation_method
; 
Olex2 1.3 
(compiled 2020.11.12 svn.r5f609507 for OlexSys, GUI svn.r6272) 
;
_audit_update_record
;
2021-08-20 deposited with the CCDC.	2021-12-22 downloaded from the CCDC.
;
_cell_angle_alpha 90
_cell_angle_beta 90
_cell_angle_gamma 90
_cell_formula_units_Z 8
_cell_length_a 4.5507(10)
_cell_length_b 17.161(4)
_cell_length_c 48.011(10)
_cell_measurement_reflns_used 9704
_cell_measurement_temperature 100(1)
_cell_measurement_theta_max 49.71
_cell_measurement_theta_min 2.37
_cell_volume 3749.4(14)
_computing_cell_refinement 'SAINT V8.40B (?, 2016)'
_computing_data_collection 'Bruker APEX2'
_computing_data_reduction 'SAINT V8.40B (?, 2016)'
_computing_molecular_graphics 'Olex2 1.3 (Dolomanov et al., 2009)'
_computing_publication_material 'Olex2 1.3 (Dolomanov et al., 2009)'
_computing_structure_refinement 'XL  (Sheldrick, 2008)'
_computing_structure_solution 'XS  (Sheldrick, 2008)'
_diffrn_ambient_temperature 100(1)
_diffrn_measured_fraction_theta_full 0.962
_diffrn_measured_fraction_theta_max 0.961
_diffrn_measurement_device_type 'Bruker Photon III'
_diffrn_measurement_method '\f and \w scans'
_diffrn_radiation_type GaK\a
_diffrn_radiation_wavelength 1.34138
_diffrn_reflns_av_R_equivalents 0.0865
_diffrn_reflns_av_unetI/netI 0.0529
_diffrn_reflns_Laue_measured_fraction_full 0.962
_diffrn_reflns_Laue_measured_fraction_max 0.961
_diffrn_reflns_limit_h_max 5
_diffrn_reflns_limit_h_min -4
_diffrn_reflns_limit_k_max 19
_diffrn_reflns_limit_k_min -19
_diffrn_reflns_limit_l_max 53
_diffrn_reflns_limit_l_min -54
_diffrn_reflns_number 53389
_diffrn_reflns_point_group_measured_fraction_full 0.949
_diffrn_reflns_point_group_measured_fraction_max 0.949
_diffrn_reflns_theta_full 50.666
_diffrn_reflns_theta_max 50.666
_diffrn_reflns_theta_min 1.601
_diffrn_source_current 3.57
_diffrn_source_power 0.2497215
_diffrn_source_voltage 69.95
_diffrn_standards_number 0
_exptl_absorpt_coefficient_mu 0.589
_exptl_absorpt_correction_T_max 0.7498
_exptl_absorpt_correction_T_min 0.6651
_exptl_absorpt_correction_type multi-scan
_exptl_absorpt_process_details
; 
SADABS-2016/2 (Bruker,2016/2) was used for absorption correction. 
wR2(int) was 0.1566 before and 0.0754 after correction. 
The Ratio of minimum to maximum transmission is 0.8870. 
The \l/2 correction factor is Not present. 
;
_exptl_crystal_colour colourless
_exptl_crystal_colour_primary colourless
_exptl_crystal_density_diffrn 1.426
_exptl_crystal_description needle
_exptl_crystal_F_000 1696
_exptl_crystal_size_max 0.1
_exptl_crystal_size_mid 0.03
_exptl_crystal_size_min 0.02
_refine_diff_density_max 0.285
_refine_diff_density_min -0.331
_refine_diff_density_rms 0.072
_refine_ls_abs_structure_details
; 
 Refined as an inversion twin. 
;
_refine_ls_abs_structure_Flack 0.3(3)
_refine_ls_extinction_method none
_refine_ls_goodness_of_fit_ref 1.058
_refine_ls_hydrogen_treatment constr
_refine_ls_matrix_type full
_refine_ls_number_parameters 534
_refine_ls_number_reflns 5725
_refine_ls_number_restraints 0
_refine_ls_restrained_S_all 1.058
_refine_ls_R_factor_all 0.0659
_refine_ls_R_factor_gt 0.0461
_refine_ls_shift/su_max 0.000
_refine_ls_shift/su_mean 0.000
_refine_ls_structure_factor_coef Fsqd
_refine_ls_weighting_details 'w=1/[\s^2^(Fo^2^)+(0.0559P)^2^+1.6945P] where P=(Fo^2^+2Fc^2^)/3'
_refine_ls_weighting_scheme calc
_refine_ls_wR_factor_gt 0.0957
_refine_ls_wR_factor_ref 0.1113
_reflns_Friedel_coverage 0.661
_reflns_Friedel_fraction_full 0.931
_reflns_Friedel_fraction_max 0.930
_reflns_number_gt 4872
_reflns_number_total 5725
_reflns_threshold_expression 'I > 2\s(I)'
_cod_data_source_file d1ob02006d2.cif
_cod_data_source_block 210324a_0m
_cod_depositor_comments 'Adding full bibliography for 7158459--7158466.cif.'
_cod_database_code 7158460
_shelx_shelxl_version_number 2018/3
_shelx_space_group_comment
; 
The symmetry employed for this shelxl refinement is uniquely defined 
by the following loop, which should always be used as a source of 
symmetry information in preference to the above space-group names. 
They are only intended as comments. 
;
_shelx_estimated_absorpt_t_max 0.988
_shelx_estimated_absorpt_t_min 0.943
_olex2_refinement_description
; 
1. Twinned data refinement 
 Scales: 0.7(3) 
 0.3(3) 
2. Fixed Uiso 
 At 1.2 times of: 
  All C(H) groups, All C(H,H) groups 
 At 1.5 times of: 
  All C(H,H,H) groups, All O(H) groups 
3.a Ternary CH refined with riding coordinates: 
 C9A(H9A), C10A(H10A), C8A(H8A), C8(H8), C9(H9), C10(H10) 
3.b Secondary CH2 refined with riding coordinates: 
 C18A(H18A,H18B), C11A(H11A,H11B), C18(H18C,H18D), C11(H11C,H11D) 
3.c Aromatic/amide H refined with riding coordinates: 
 C5A(H5A), C7A(H7A), C7(H7), C5(H5) 
3.d Idealised Me refined as rotating group: 
 C19A(H19A,H19B,H19C), C1B(H1BA,H1BB,H1BC), C2B(H2BA,H2BB,H2BC), C17A(H17A, 
 H17B,H17C), C19(H19D,H19E,H19F), C1'(H1'A,H1'B,H1'C), C17(H17D,H17E,H17F), 
 C2'(H2'A,H2'B,H2'C) 
3.e Idealised tetrahedral OH refined as rotating group: 
 O2A(H2A), O2(H2) 
;
_olex2_submission_special_instructions 'No special instructions were received'

loop_
_space_group_symop_operation_xyz
'x, y, z'
'-x+1/2, -y, z+1/2'
'x+1/2, -y+1/2, -z'
'-x, y+1/2, -z+1/2'

loop_
_atom_site_label
_atom_site_type_symbol
_atom_site_fract_x
_atom_site_fract_y
_atom_site_fract_z
_atom_site_U_iso_or_equiv
_atom_site_adp_type
_atom_site_occupancy
_atom_site_site_symmetry_order
_atom_site_calc_flag
_atom_site_refinement_flags_posn
_atom_site_refinement_flags_adp
_atom_site_refinement_flags_occupancy
_atom_site_disorder_assembly
_atom_site_disorder_group
O6A O 0.8682(7) 0.71237(15) 0.70060(5) 0.0260(7) Uani 1 1 d . . . . .
O3A O 0.3264(7) 0.42228(16) 0.80028(5) 0.0317(7) Uani 1 1 d . . . . .
O4A O 0.8759(7) 0.75173(15) 0.78319(5) 0.0310(7) Uani 1 1 d . . . . .
O5A O 1.0715(7) 0.69261(15) 0.74332(5) 0.0260(7) Uani 1 1 d . . . . .
O7A O 1.3540(7) 0.57713(15) 0.64828(5) 0.0259(7) Uani 1 1 d . . . . .
O8A O 1.2958(7) 0.47225(15) 0.67475(5) 0.0295(7) Uani 1 1 d . . . . .
O2A O 0.9842(8) 0.62444(17) 0.82590(5) 0.0353(8) Uani 1 1 d . . . . .
H2A H 0.958103 0.603682 0.841556 0.053 Uiso 1 1 calc R U . . .
O1A O 0.7777(9) 0.52519(19) 0.86130(6) 0.0489(10) Uani 1 1 d . . . . .
C19A C 1.2770(15) 0.6639(4) 0.59129(9) 0.070(2) Uani 1 1 d . . . . .
H19A H 1.382511 0.681068 0.574589 0.105 Uiso 1 1 calc R U . . .
H19B H 1.093899 0.693527 0.593106 0.105 Uiso 1 1 calc R U . . .
H19C H 1.231620 0.608246 0.589720 0.105 Uiso 1 1 calc R U . . .
C18A C 1.4659(11) 0.6775(2) 0.61657(7) 0.0302(11) Uani 1 1 d . . . . .
H18A H 1.648965 0.646710 0.614827 0.036 Uiso 1 1 calc R U . . .
H18B H 1.520709 0.733264 0.617489 0.036 Uiso 1 1 calc R U . . .
C14A C 1.3117(10) 0.6551(2) 0.64287(8) 0.0241(10) Uani 1 1 d . . . . .
C15A C 1.1512(10) 0.7003(2) 0.65974(7) 0.0249(10) Uani 1 1 d . . . . .
C16A C 1.0183(10) 0.6633(2) 0.68344(7) 0.0234(9) Uani 1 1 d . . . . .
C9A C 0.8035(10) 0.6848(2) 0.72810(8) 0.0241(9) Uani 1 1 d . . . . .
H9A H 0.650594 0.719063 0.736678 0.029 Uiso 1 1 calc R U . . .
C10A C 0.6990(10) 0.6018(2) 0.72879(7) 0.0226(9) Uani 1 1 d . . . . .
H10A H 0.499112 0.599484 0.720177 0.027 Uiso 1 1 calc R U . . .
C4A C 0.6745(10) 0.5764(2) 0.75888(7) 0.0221(9) Uani 1 1 d . . . . .
C5A C 0.5058(10) 0.5108(2) 0.76520(7) 0.0248(10) Uani 1 1 d . . . . .
H5A H 0.403342 0.484084 0.750860 0.030 Uiso 1 1 calc R U . . .
C6A C 0.4885(11) 0.4850(2) 0.79238(8) 0.0255(10) Uani 1 1 d . . . . .
C1A C 0.6497(11) 0.5226(2) 0.81369(7) 0.0274(10) Uani 1 1 d . . . . .
C7A C 0.6339(12) 0.4948(3) 0.84231(8) 0.0361(12) Uani 1 1 d . . . . .
H7A H 0.509365 0.451978 0.846537 0.043 Uiso 1 1 calc R U . . .
C1B C 0.1544(11) 0.3860(2) 0.77895(8) 0.0318(11) Uani 1 1 d . . . . .
H1BA H 0.285120 0.363402 0.764876 0.048 Uiso 1 1 calc R U . . .
H1BB H 0.027033 0.424978 0.770188 0.048 Uiso 1 1 calc R U . . .
H1BC H 0.033328 0.344752 0.787170 0.048 Uiso 1 1 calc R U . . .
C2A C 0.8220(10) 0.5872(2) 0.80677(8) 0.0265(10) Uani 1 1 d . . . . .
C3A C 0.8331(10) 0.6154(2) 0.77917(7) 0.0247(10) Uani 1 1 d . . . . .
C8A C 1.0195(11) 0.6852(2) 0.77272(7) 0.0256(10) Uani 1 1 d . . . . .
H8A H 1.212710 0.679383 0.782431 0.031 Uiso 1 1 calc R U . . .
C2B C 1.0722(13) 0.8156(2) 0.78838(9) 0.0388(13) Uani 1 1 d . . . . .
H2BA H 1.163630 0.831941 0.770844 0.058 Uiso 1 1 calc R U . . .
H2BB H 1.225109 0.799170 0.801502 0.058 Uiso 1 1 calc R U . . .
H2BC H 0.961961 0.859321 0.796338 0.058 Uiso 1 1 calc R U . . .
C11A C 0.9021(10) 0.5465(2) 0.71276(7) 0.0236(10) Uani 1 1 d . . . . .
H11A H 1.056672 0.526886 0.725461 0.028 Uiso 1 1 calc R U . . .
H11B H 0.787115 0.501222 0.706091 0.028 Uiso 1 1 calc R U . . .
C12A C 1.0433(10) 0.5859(2) 0.68844(7) 0.0221(9) Uani 1 1 d . . . . .
C13A C 1.2303(10) 0.5403(2) 0.67110(7) 0.0236(10) Uani 1 1 d . . . . .
C17A C 1.1071(12) 0.7864(2) 0.65503(9) 0.0348(12) Uani 1 1 d . . . . .
H17A H 1.212424 0.815762 0.669415 0.052 Uiso 1 1 calc R U . . .
H17B H 0.897050 0.798678 0.655991 0.052 Uiso 1 1 calc R U . . .
H17C H 1.183257 0.800705 0.636637 0.052 Uiso 1 1 calc R U . . .
O5 O 0.7845(7) 0.54126(14) 0.52865(5) 0.0223(7) Uani 1 1 d . . . . .
O6 O 1.0108(7) 0.47849(14) 0.56465(5) 0.0223(6) Uani 1 1 d . . . . .
O3 O 1.4345(7) 0.43157(16) 0.41801(5) 0.0303(8) Uani 1 1 d . . . . .
O1 O 1.0344(8) 0.62883(17) 0.39882(5) 0.0401(9) Uani 1 1 d . . . . .
O7 O 0.5045(7) 0.28685(15) 0.57895(5) 0.0246(7) Uani 1 1 d . . . . .
O8 O 0.5262(8) 0.24843(16) 0.53499(5) 0.0320(7) Uani 1 1 d . . . . .
O4 O 0.9973(7) 0.65548(14) 0.51130(5) 0.0269(7) Uani 1 1 d . . . . .
O2 O 0.8532(8) 0.64163(15) 0.44997(5) 0.0315(8) Uani 1 1 d . . . . .
H2 H 0.863001 0.652064 0.432897 0.047 Uiso 1 1 calc R U . . .
C7 C 1.1649(12) 0.5684(2) 0.40596(8) 0.0330(11) Uani 1 1 d . . . . .
H7 H 1.279752 0.541890 0.392413 0.040 Uiso 1 1 calc R U . . .
C1 C 1.1516(10) 0.5362(2) 0.43368(7) 0.0242(10) Uani 1 1 d . . . . .
C2 C 0.9983(11) 0.5750(2) 0.45507(7) 0.0242(9) Uani 1 1 d . . . . .
C3 C 0.9972(10) 0.5454(2) 0.48230(7) 0.0215(9) Uani 1 1 d . . . . .
C8 C 0.8307(11) 0.5890(2) 0.50447(7) 0.0236(10) Uani 1 1 d . . . . .
H8 H 0.636101 0.605763 0.496854 0.028 Uiso 1 1 calc R U . . .
C9 C 1.0546(10) 0.5053(2) 0.53680(7) 0.0226(10) Uani 1 1 d . . . . .
H9 H 1.214538 0.545233 0.536674 0.027 Uiso 1 1 calc R U . . .
C16 C 0.8508(10) 0.4117(2) 0.56790(7) 0.0201(9) Uani 1 1 d . . . . .
C15 C 0.7497(10) 0.3991(2) 0.59591(7) 0.0216(10) Uani 1 1 d . . . . .
C14 C 0.5773(10) 0.3369(2) 0.60036(7) 0.0218(10) Uani 1 1 d . . . . .
C18 C 0.4375(11) 0.3101(2) 0.62678(7) 0.0274(10) Uani 1 1 d . . . . .
H18C H 0.229747 0.296575 0.623042 0.033 Uiso 1 1 calc R U . . .
H18D H 0.439797 0.353383 0.640399 0.033 Uiso 1 1 calc R U . . .
C19 C 0.5914(11) 0.2395(2) 0.63955(8) 0.0327(11) Uani 1 1 d . . . . .
H19D H 0.602242 0.197593 0.625732 0.049 Uiso 1 1 calc R U . . .
H19E H 0.480271 0.221501 0.655805 0.049 Uiso 1 1 calc R U . . .
H19F H 0.790448 0.254202 0.645313 0.049 Uiso 1 1 calc R U . . .
C1' C 1.6097(11) 0.3636(2) 0.42325(8) 0.0300(11) Uani 1 1 d . . . . .
H1'A H 1.716221 0.349263 0.406267 0.045 Uiso 1 1 calc R U . . .
H1'B H 1.481910 0.320431 0.428886 0.045 Uiso 1 1 calc R U . . .
H1'C H 1.750526 0.374728 0.438168 0.045 Uiso 1 1 calc R U . . .
C6 C 1.2980(10) 0.4657(2) 0.43995(7) 0.0246(10) Uani 1 1 d . . . . .
C17 C 0.8446(11) 0.4552(2) 0.61831(7) 0.0286(11) Uani 1 1 d . . . . .
H17D H 1.059614 0.455947 0.619425 0.043 Uiso 1 1 calc R U . . .
H17E H 0.763126 0.438636 0.636249 0.043 Uiso 1 1 calc R U . . .
H17F H 0.772776 0.507567 0.613818 0.043 Uiso 1 1 calc R U . . .
C13 C 0.6098(10) 0.2965(2) 0.55183(7) 0.0245(10) Uani 1 1 d . . . . .
C12 C 0.7932(10) 0.3620(2) 0.54672(7) 0.0201(9) Uani 1 1 d . . . . .
C11 C 0.9094(10) 0.3736(2) 0.51771(7) 0.0238(10) Uani 1 1 d . . . . .
H11C H 0.743870 0.384671 0.504936 0.029 Uiso 1 1 calc R U . . .
H11D H 1.006106 0.325044 0.511350 0.029 Uiso 1 1 calc R U . . .
C10 C 1.1311(10) 0.4412(2) 0.51659(7) 0.0218(10) Uani 1 1 d . . . . .
H10 H 1.330428 0.420588 0.521367 0.026 Uiso 1 1 calc R U . . .
C4 C 1.1422(10) 0.4761(2) 0.48758(7) 0.0204(9) Uani 1 1 d . . . . .
C5 C 1.2917(10) 0.4356(2) 0.46659(7) 0.0228(9) Uani 1 1 d . . . . .
H5 H 1.388000 0.387874 0.470666 0.027 Uiso 1 1 calc R U . . .
C2' C 0.8393(12) 0.7093(2) 0.52855(8) 0.0320(11) Uani 1 1 d . . . . .
H2'A H 0.647980 0.720604 0.520088 0.048 Uiso 1 1 calc R U . . .
H2'B H 0.952022 0.757745 0.530301 0.048 Uiso 1 1 calc R U . . .
H2'C H 0.809891 0.686458 0.547043 0.048 Uiso 1 1 calc R U . . .

loop_
_atom_site_aniso_label
_atom_site_aniso_U_11
_atom_site_aniso_U_22
_atom_site_aniso_U_33
_atom_site_aniso_U_23
_atom_site_aniso_U_13
_atom_site_aniso_U_12
O6A 0.0339(19) 0.0205(13) 0.0236(13) 0.0006(11) 0.0069(13) 0.0025(14)
O3A 0.044(2) 0.0262(14) 0.0250(13) 0.0051(12) 0.0014(14) -0.0032(16)
O4A 0.038(2) 0.0222(14) 0.0324(14) -0.0087(12) 0.0052(14) 0.0010(15)
O5A 0.0255(18) 0.0273(14) 0.0253(13) -0.0035(11) 0.0028(13) -0.0018(14)
O7A 0.0331(19) 0.0225(14) 0.0220(13) 0.0003(11) 0.0038(13) -0.0004(14)
O8A 0.040(2) 0.0211(15) 0.0274(14) -0.0012(11) 0.0010(14) 0.0026(14)
O2A 0.043(2) 0.0400(16) 0.0227(13) -0.0073(13) -0.0054(15) 0.0002(17)
O1A 0.077(3) 0.0451(19) 0.0250(15) -0.0014(14) -0.0107(18) 0.000(2)
C19A 0.062(5) 0.124(5) 0.023(2) -0.001(3) 0.007(3) -0.046(4)
C18A 0.036(3) 0.028(2) 0.027(2) 0.0008(17) 0.007(2) -0.005(2)
C14A 0.025(3) 0.021(2) 0.0266(19) 0.0015(16) -0.0018(19) -0.003(2)
C15A 0.030(3) 0.021(2) 0.0237(19) 0.0001(16) -0.0007(19) -0.006(2)
C16A 0.027(3) 0.024(2) 0.0192(17) -0.0021(16) -0.0005(19) -0.002(2)
C9A 0.025(3) 0.026(2) 0.0213(18) 0.0006(16) 0.0029(19) 0.001(2)
C10A 0.027(3) 0.0197(19) 0.0212(18) 0.0016(15) 0.0008(19) 0.0016(19)
C4A 0.022(3) 0.0222(19) 0.0220(18) -0.0007(16) 0.0020(18) 0.006(2)
C5A 0.030(3) 0.022(2) 0.0221(19) 0.0009(15) 0.0002(19) -0.001(2)
C6A 0.029(3) 0.022(2) 0.0250(19) 0.0039(16) 0.004(2) 0.001(2)
C1A 0.038(3) 0.026(2) 0.0185(18) 0.0002(16) 0.001(2) 0.006(2)
C7A 0.049(3) 0.035(2) 0.024(2) 0.0007(19) 0.000(2) 0.007(2)
C1B 0.040(3) 0.024(2) 0.031(2) 0.0022(17) 0.003(2) -0.002(2)
C2A 0.029(3) 0.028(2) 0.0226(19) -0.0048(17) -0.0028(19) 0.008(2)
C3A 0.026(3) 0.024(2) 0.0235(19) -0.0040(16) 0.0021(19) 0.002(2)
C8A 0.029(3) 0.025(2) 0.0232(18) -0.0055(16) 0.001(2) 0.001(2)
C2B 0.055(4) 0.026(2) 0.036(2) -0.0073(18) -0.005(2) -0.005(2)
C11A 0.028(3) 0.0217(19) 0.0212(18) 0.0003(16) 0.0012(18) -0.0001(19)
C12A 0.026(3) 0.022(2) 0.0186(17) -0.0015(15) -0.0042(18) -0.0021(19)
C13A 0.029(3) 0.022(2) 0.0191(18) -0.0021(16) -0.0032(18) -0.004(2)
C17A 0.049(3) 0.022(2) 0.033(2) 0.0042(18) 0.008(2) -0.001(2)
O5 0.0228(18) 0.0209(13) 0.0231(13) 0.0023(11) 0.0038(12) 0.0018(13)
O6 0.0290(18) 0.0211(13) 0.0168(12) 0.0001(10) 0.0016(13) -0.0039(14)
O3 0.042(2) 0.0293(15) 0.0196(12) 0.0021(11) 0.0034(13) 0.0140(15)
O1 0.063(3) 0.0299(16) 0.0274(14) 0.0081(12) 0.0001(16) 0.0132(18)
O7 0.0286(19) 0.0230(13) 0.0223(13) 0.0006(11) 0.0020(13) -0.0059(14)
O8 0.047(2) 0.0246(14) 0.0248(13) -0.0032(13) -0.0003(15) -0.0093(16)
O4 0.037(2) 0.0175(13) 0.0266(13) -0.0021(11) 0.0041(14) -0.0020(14)
O2 0.047(2) 0.0218(14) 0.0258(13) 0.0050(11) 0.0018(15) 0.0085(15)
C7 0.048(3) 0.028(2) 0.0228(19) 0.0024(17) 0.002(2) 0.004(2)
C1 0.029(3) 0.022(2) 0.0217(18) 0.0029(16) -0.0023(19) 0.004(2)
C2 0.032(3) 0.0161(18) 0.0249(19) 0.0023(16) -0.0018(19) 0.000(2)
C3 0.026(3) 0.0187(19) 0.0197(18) 0.0009(15) -0.0013(18) 0.000(2)
C8 0.032(3) 0.0171(19) 0.0217(18) 0.0048(15) -0.0002(19) 0.000(2)
C9 0.025(3) 0.024(2) 0.0189(17) 0.0029(16) 0.0022(18) -0.001(2)
C16 0.020(2) 0.0166(19) 0.0231(19) 0.0016(15) 0.0012(18) 0.0005(18)
C15 0.024(3) 0.0215(19) 0.0191(18) -0.0020(15) 0.0012(17) 0.0003(19)
C14 0.025(3) 0.021(2) 0.0194(18) 0.0003(15) -0.0006(17) 0.0022(19)
C18 0.033(3) 0.027(2) 0.0223(19) 0.0012(16) 0.0034(19) -0.001(2)
C19 0.037(3) 0.035(2) 0.026(2) 0.0099(18) -0.002(2) -0.004(2)
C1' 0.039(3) 0.024(2) 0.027(2) -0.0001(16) 0.006(2) 0.010(2)
C6 0.028(3) 0.026(2) 0.0199(19) -0.0016(16) 0.0020(19) 0.002(2)
C17 0.038(3) 0.026(2) 0.0220(19) -0.0026(16) 0.002(2) -0.003(2)
C13 0.033(3) 0.022(2) 0.0187(18) 0.0041(17) 0.0010(18) 0.004(2)
C12 0.023(3) 0.0161(18) 0.0216(18) 0.0012(15) -0.0013(18) 0.0026(18)
C11 0.033(3) 0.022(2) 0.0167(17) 0.0014(15) 0.0003(18) 0.000(2)
C10 0.025(3) 0.022(2) 0.0182(17) 0.0022(15) -0.0006(18) 0.000(2)
C4 0.021(3) 0.021(2) 0.0191(18) 0.0005(15) -0.0015(18) -0.0042(19)
C5 0.028(3) 0.0196(19) 0.0209(18) 0.0012(15) -0.0001(18) 0.0010(19)
C2' 0.045(3) 0.026(2) 0.025(2) -0.0017(17) 0.002(2) 0.005(2)

loop_
_atom_type_symbol
_atom_type_description
_atom_type_scat_dispersion_real
_atom_type_scat_dispersion_imag
_atom_type_scat_source
C C 0.0137 0.0067 'International Tables Vol C Tables 4.2.6.8 and 6.1.1.4'
H H 0.0000 0.0000 'International Tables Vol C Tables 4.2.6.8 and 6.1.1.4'
O O 0.0389 0.0241 'International Tables Vol C Tables 4.2.6.8 and 6.1.1.4'

loop_
_geom_angle_atom_site_label_1
_geom_angle_atom_site_label_2
_geom_angle_atom_site_label_3
_geom_angle
_geom_angle_site_symmetry_1
_geom_angle_site_symmetry_3
_geom_angle_publ_flag
C16A O6A C9A 117.1(3) . . ?
C6A O3A C1B 116.2(3) . . ?
C8A O4A C2B 113.1(4) . . ?
C9A O5A C8A 110.7(3) . . ?
C14A O7A C13A 122.4(3) . . ?
C2A O2A H2A 109.5 . . ?
H19A C19A H19B 109.5 . . ?
H19A C19A H19C 109.5 . . ?
H19B C19A H19C 109.5 . . ?
C18A C19A H19A 109.5 . . ?
C18A C19A H19B 109.5 . . ?
C18A C19A H19C 109.5 . . ?
C19A C18A H18A 109.2 . . ?
C19A C18A H18B 109.2 . . ?
H18A C18A H18B 107.9 . . ?
C14A C18A C19A 111.9(4) . . ?
C14A C18A H18A 109.2 . . ?
C14A C18A H18B 109.2 . . ?
O7A C14A C18A 110.1(3) . . ?
C15A C14A O7A 121.7(3) . . ?
C15A C14A C18A 128.2(4) . . ?
C14A C15A C16A 116.9(3) . . ?
C14A C15A C17A 123.3(4) . . ?
C16A C15A C17A 119.7(4) . . ?
O6A C16A C15A 114.6(3) . . ?
C12A C16A O6A 122.8(3) . . ?
C12A C16A C15A 122.6(4) . . ?
O6A C9A H9A 109.2 . . ?
O6A C9A C10A 113.5(3) . . ?
O5A C9A O6A 105.4(3) . . ?
O5A C9A H9A 109.2 . . ?
O5A C9A C10A 110.4(3) . . ?
C10A C9A H9A 109.2 . . ?
C9A C10A H10A 108.4 . . ?
C9A C10A C4A 108.5(3) . . ?
C9A C10A C11A 112.6(4) . . ?
C4A C10A H10A 108.4 . . ?
C4A C10A C11A 110.2(3) . . ?
C11A C10A H10A 108.4 . . ?
C5A C4A C10A 118.7(4) . . ?
C3A C4A C10A 119.6(4) . . ?
C3A C4A C5A 121.5(3) . . ?
C4A C5A H5A 120.1 . . ?
C6A C5A C4A 119.7(4) . . ?
C6A C5A H5A 120.1 . . ?
O3A C6A C5A 123.3(4) . . ?
O3A C6A C1A 116.2(3) . . ?
C5A C6A C1A 120.5(4) . . ?
C6A C1A C7A 120.5(4) . . ?
C2A C1A C6A 118.7(3) . . ?
C2A C1A C7A 120.8(4) . . ?
O1A C7A C1A 122.1(5) . . ?
O1A C7A H7A 119.0 . . ?
C1A C7A H7A 119.0 . . ?
O3A C1B H1BA 109.5 . . ?
O3A C1B H1BB 109.5 . . ?
O3A C1B H1BC 109.5 . . ?
H1BA C1B H1BB 109.5 . . ?
H1BA C1B H1BC 109.5 . . ?
H1BB C1B H1BC 109.5 . . ?
O2A C2A C1A 121.6(3) . . ?
O2A C2A C3A 117.4(4) . . ?
C1A C2A C3A 121.0(4) . . ?
C4A C3A C2A 118.5(4) . . ?
C4A C3A C8A 122.4(3) . . ?
C2A C3A C8A 119.2(4) . . ?
O4A C8A O5A 110.8(3) . . ?
O4A C8A C3A 108.2(3) . . ?
O4A C8A H8A 108.8 . . ?
O5A C8A C3A 111.5(3) . . ?
O5A C8A H8A 108.8 . . ?
C3A C8A H8A 108.8 . . ?
O4A C2B H2BA 109.5 . . ?
O4A C2B H2BB 109.5 . . ?
O4A C2B H2BC 109.5 . . ?
H2BA C2B H2BB 109.5 . . ?
H2BA C2B H2BC 109.5 . . ?
H2BB C2B H2BC 109.5 . . ?
C10A C11A H11A 109.2 . . ?
C10A C11A H11B 109.2 . . ?
H11A C11A H11B 107.9 . . ?
C12A C11A C10A 111.8(3) . . ?
C12A C11A H11A 109.2 . . ?
C12A C11A H11B 109.2 . . ?
C16A C12A C11A 123.1(4) . . ?
C16A C12A C13A 119.0(4) . . ?
C13A C12A C11A 117.7(3) . . ?
O7A C13A C12A 117.1(3) . . ?
O8A C13A O7A 116.9(4) . . ?
O8A C13A C12A 126.0(4) . . ?
C15A C17A H17A 109.5 . . ?
C15A C17A H17B 109.5 . . ?
C15A C17A H17C 109.5 . . ?
H17A C17A H17B 109.5 . . ?
H17A C17A H17C 109.5 . . ?
H17B C17A H17C 109.5 . . ?
C9 O5 C8 110.0(3) . . ?
C16 O6 C9 116.8(3) . . ?
C6 O3 C1' 118.0(3) . . ?
C14 O7 C13 122.5(3) . . ?
C8 O4 C2' 112.7(3) . . ?
C2 O2 H2 109.5 . . ?
O1 C7 H7 118.2 . . ?
O1 C7 C1 123.6(4) . . ?
C1 C7 H7 118.2 . . ?
C2 C1 C7 120.9(4) . . ?
C2 C1 C6 118.9(3) . . ?
C6 C1 C7 120.3(4) . . ?
O2 C2 C1 120.8(3) . . ?
O2 C2 C3 118.5(3) . . ?
C3 C2 C1 120.7(4) . . ?
C2 C3 C8 118.7(3) . . ?
C4 C3 C2 118.7(4) . . ?
C4 C3 C8 122.5(3) . . ?
O5 C8 C3 111.2(3) . . ?
O5 C8 H8 109.3 . . ?
O4 C8 O5 110.6(3) . . ?
O4 C8 C3 107.2(4) . . ?
O4 C8 H8 109.3 . . ?
C3 C8 H8 109.3 . . ?
O5 C9 H9 109.1 . . ?
O5 C9 C10 109.7(3) . . ?
O6 C9 O5 106.0(3) . . ?
O6 C9 H9 109.1 . . ?
O6 C9 C10 113.6(3) . . ?
C10 C9 H9 109.1 . . ?
O6 C16 C15 113.8(3) . . ?
C12 C16 O6 123.1(3) . . ?
C12 C16 C15 123.1(4) . . ?
C16 C15 C17 118.6(4) . . ?
C14 C15 C16 117.1(3) . . ?
C14 C15 C17 124.2(3) . . ?
O7 C14 C18 109.8(3) . . ?
C15 C14 O7 121.1(3) . . ?
C15 C14 C18 129.1(3) . . ?
C14 C18 H18C 109.0 . . ?
C14 C18 H18D 109.0 . . ?
C14 C18 C19 113.0(4) . . ?
H18C C18 H18D 107.8 . . ?
C19 C18 H18C 109.0 . . ?
C19 C18 H18D 109.0 . . ?
C18 C19 H19D 109.5 . . ?
C18 C19 H19E 109.5 . . ?
C18 C19 H19F 109.5 . . ?
H19D C19 H19E 109.5 . . ?
H19D C19 H19F 109.5 . . ?
H19E C19 H19F 109.5 . . ?
O3 C1' H1'A 109.5 . . ?
O3 C1' H1'B 109.5 . . ?
O3 C1' H1'C 109.5 . . ?
H1'A C1' H1'B 109.5 . . ?
H1'A C1' H1'C 109.5 . . ?
H1'B C1' H1'C 109.5 . . ?
O3 C6 C1 114.8(3) . . ?
O3 C6 C5 124.7(4) . . ?
C5 C6 C1 120.5(4) . . ?
C15 C17 H17D 109.5 . . ?
C15 C17 H17E 109.5 . . ?
C15 C17 H17F 109.5 . . ?
H17D C17 H17E 109.5 . . ?
H17D C17 H17F 109.5 . . ?
H17E C17 H17F 109.5 . . ?
O7 C13 C12 117.2(3) . . ?
O8 C13 O7 115.6(4) . . ?
O8 C13 C12 127.3(3) . . ?
C16 C12 C13 118.9(3) . . ?
C16 C12 C11 123.0(4) . . ?
C13 C12 C11 118.1(3) . . ?
C12 C11 H11C 109.4 . . ?
C12 C11 H11D 109.4 . . ?
C12 C11 C10 111.3(3) . . ?
H11C C11 H11D 108.0 . . ?
C10 C11 H11C 109.4 . . ?
C10 C11 H11D 109.4 . . ?
C9 C10 C11 112.1(3) . . ?
C9 C10 H10 108.7 . . ?
C9 C10 C4 108.1(3) . . ?
C11 C10 H10 108.7 . . ?
C4 C10 C11 110.6(3) . . ?
C4 C10 H10 108.7 . . ?
C3 C4 C10 119.5(3) . . ?
C3 C4 C5 121.7(3) . . ?
C5 C4 C10 118.8(3) . . ?
C6 C5 C4 119.5(4) . . ?
C6 C5 H5 120.3 . . ?
C4 C5 H5 120.3 . . ?
O4 C2' H2'A 109.5 . . ?
O4 C2' H2'B 109.5 . . ?
O4 C2' H2'C 109.5 . . ?
H2'A C2' H2'B 109.5 . . ?
H2'A C2' H2'C 109.5 . . ?
H2'B C2' H2'C 109.5 . . ?

loop_
_geom_bond_atom_site_label_1
_geom_bond_atom_site_label_2
_geom_bond_distance
_geom_bond_site_symmetry_2
_geom_bond_publ_flag
O6A C16A 1.362(5) . ?
O6A C9A 1.433(5) . ?
O3A C6A 1.359(5) . ?
O3A C1B 1.432(5) . ?
O4A C8A 1.409(5) . ?
O4A C2B 1.436(6) . ?
O5A C9A 1.428(5) . ?
O5A C8A 1.437(4) . ?
O7A C14A 1.377(5) . ?
O7A C13A 1.384(5) . ?
O8A C13A 1.218(5) . ?
O2A H2A 0.8400 . ?
O2A C2A 1.340(5) . ?
O1A C7A 1.237(6) . ?
C19A H19A 0.9800 . ?
C19A H19B 0.9800 . ?
C19A H19C 0.9800 . ?
C19A C18A 1.506(7) . ?
C18A H18A 0.9900 . ?
C18A H18B 0.9900 . ?
C18A C14A 1.495(6) . ?
C14A C15A 1.338(6) . ?
C15A C16A 1.437(5) . ?
C15A C17A 1.509(5) . ?
C16A C12A 1.354(5) . ?
C9A H9A 1.0000 . ?
C9A C10A 1.502(5) . ?
C10A H10A 1.0000 . ?
C10A C4A 1.513(5) . ?
C10A C11A 1.532(6) . ?
C4A C5A 1.395(6) . ?
C4A C3A 1.385(6) . ?
C5A H5A 0.9500 . ?
C5A C6A 1.380(5) . ?
C6A C1A 1.414(6) . ?
C1A C7A 1.457(6) . ?
C1A C2A 1.398(6) . ?
C7A H7A 0.9500 . ?
C1B H1BA 0.9800 . ?
C1B H1BB 0.9800 . ?
C1B H1BC 0.9800 . ?
C2A C3A 1.411(5) . ?
C3A C8A 1.500(6) . ?
C8A H8A 1.0000 . ?
C2B H2BA 0.9800 . ?
C2B H2BB 0.9800 . ?
C2B H2BC 0.9800 . ?
C11A H11A 0.9900 . ?
C11A H11B 0.9900 . ?
C11A C12A 1.494(5) . ?
C12A C13A 1.425(6) . ?
C17A H17A 0.9800 . ?
C17A H17B 0.9800 . ?
C17A H17C 0.9800 . ?
O5 C8 1.437(4) . ?
O5 C9 1.430(5) . ?
O6 C9 1.428(4) . ?
O6 C16 1.366(5) . ?
O3 C1' 1.435(5) . ?
O3 C6 1.356(5) . ?
O1 C7 1.244(5) . ?
O7 C14 1.380(4) . ?
O7 C13 1.397(4) . ?
O8 C13 1.217(5) . ?
O4 C8 1.408(5) . ?
O4 C2' 1.434(5) . ?
O2 H2 0.8400 . ?
O2 C2 1.342(5) . ?
C7 H7 0.9500 . ?
C7 C1 1.441(5) . ?
C1 C2 1.409(6) . ?
C1 C6 1.415(6) . ?
C2 C3 1.403(5) . ?
C3 C8 1.506(6) . ?
C3 C4 1.384(5) . ?
C8 H8 1.0000 . ?
C9 H9 1.0000 . ?
C9 C10 1.508(5) . ?
C16 C15 1.438(5) . ?
C16 C12 1.353(5) . ?
C15 C14 1.341(6) . ?
C15 C17 1.507(5) . ?
C14 C18 1.492(5) . ?
C18 H18C 0.9900 . ?
C18 H18D 0.9900 . ?
C18 C19 1.527(6) . ?
C19 H19D 0.9800 . ?
C19 H19E 0.9800 . ?
C19 H19F 0.9800 . ?
C1' H1'A 0.9800 . ?
C1' H1'B 0.9800 . ?
C1' H1'C 0.9800 . ?
C6 C5 1.379(5) . ?
C17 H17D 0.9800 . ?
C17 H17E 0.9800 . ?
C17 H17F 0.9800 . ?
C13 C12 1.421(6) . ?
C12 C11 1.503(5) . ?
C11 H11C 0.9900 . ?
C11 H11D 0.9900 . ?
C11 C10 1.539(6) . ?
C10 H10 1.0000 . ?
C10 C4 1.517(5) . ?
C4 C5 1.400(5) . ?
C5 H5 0.9500 . ?
C2' H2'A 0.9800 . ?
C2' H2'B 0.9800 . ?
C2' H2'C 0.9800 . ?

loop_
_geom_torsion_atom_site_label_1
_geom_torsion_atom_site_label_2
_geom_torsion_atom_site_label_3
_geom_torsion_atom_site_label_4
_geom_torsion
_geom_torsion_site_symmetry_1
_geom_torsion_site_symmetry_2
_geom_torsion_site_symmetry_3
_geom_torsion_site_symmetry_4
_geom_torsion_publ_flag
O6A C16A C12A C11A 1.8(7) . . . . ?
O6A C16A C12A C13A -173.3(4) . . . . ?
O6A C9A C10A C4A 173.1(4) . . . . ?
O6A C9A C10A C11A 50.7(5) . . . . ?
O3A C6A C1A C7A -0.9(6) . . . . ?
O3A C6A C1A C2A 179.6(4) . . . . ?
O5A C9A C10A C4A 55.1(4) . . . . ?
O5A C9A C10A C11A -67.3(4) . . . . ?
O7A C14A C15A C16A -1.6(6) . . . . ?
O7A C14A C15A C17A 178.1(4) . . . . ?
O2A C2A C3A C4A 178.0(4) . . . . ?
O2A C2A C3A C8A -0.9(6) . . . . ?
C19A C18A C14A O7A 86.9(5) . . . . ?
C19A C18A C14A C15A -92.8(6) . . . . ?
C18A C14A C15A C16A 178.1(4) . . . . ?
C18A C14A C15A C17A -2.3(8) . . . . ?
C14A O7A C13A O8A -175.9(4) . . . . ?
C14A O7A C13A C12A 2.8(6) . . . . ?
C14A C15A C16A O6A 177.2(4) . . . . ?
C14A C15A C16A C12A -2.1(7) . . . . ?
C15A C16A C12A C11A -179.0(4) . . . . ?
C15A C16A C12A C13A 6.0(7) . . . . ?
C16A O6A C9A O5A 77.8(4) . . . . ?
C16A O6A C9A C10A -43.1(5) . . . . ?
C16A C12A C13A O7A -6.2(6) . . . . ?
C16A C12A C13A O8A 172.4(4) . . . . ?
C9A O6A C16A C15A -162.7(4) . . . . ?
C9A O6A C16A C12A 16.7(6) . . . . ?
C9A O5A C8A O4A -72.5(4) . . . . ?
C9A O5A C8A C3A 48.0(4) . . . . ?
C9A C10A C4A C5A 162.0(4) . . . . ?
C9A C10A C4A C3A -22.0(6) . . . . ?
C9A C10A C11A C12A -32.1(5) . . . . ?
C10A C4A C5A C6A 177.8(4) . . . . ?
C10A C4A C3A C2A -175.8(4) . . . . ?
C10A C4A C3A C8A 3.1(6) . . . . ?
C10A C11A C12A C16A 7.0(6) . . . . ?
C10A C11A C12A C13A -177.9(4) . . . . ?
C4A C10A C11A C12A -153.5(4) . . . . ?
C4A C5A C6A O3A 179.2(4) . . . . ?
C4A C5A C6A C1A -2.5(7) . . . . ?
C4A C3A C8A O4A 107.0(4) . . . . ?
C4A C3A C8A O5A -15.1(6) . . . . ?
C5A C4A C3A C2A 0.1(6) . . . . ?
C5A C4A C3A C8A 179.0(4) . . . . ?
C5A C6A C1A C7A -179.3(4) . . . . ?
C5A C6A C1A C2A 1.2(7) . . . . ?
C6A C1A C7A O1A 178.2(4) . . . . ?
C6A C1A C2A O2A -178.7(4) . . . . ?
C6A C1A C2A C3A 0.8(6) . . . . ?
C1A C2A C3A C4A -1.5(6) . . . . ?
C1A C2A C3A C8A 179.6(4) . . . . ?
C7A C1A C2A O2A 1.8(7) . . . . ?
C7A C1A C2A C3A -178.7(4) . . . . ?
C1B O3A C6A C5A -4.0(6) . . . . ?
C1B O3A C6A C1A 177.7(4) . . . . ?
C2A C1A C7A O1A -2.3(7) . . . . ?
C2A C3A C8A O4A -74.2(5) . . . . ?
C2A C3A C8A O5A 163.8(4) . . . . ?
C3A C4A C5A C6A 1.9(7) . . . . ?
C8A O5A C9A O6A 165.8(3) . . . . ?
C8A O5A C9A C10A -71.3(4) . . . . ?
C2B O4A C8A O5A -80.7(4) . . . . ?
C2B O4A C8A C3A 156.8(3) . . . . ?
C11A C10A C4A C5A -74.2(5) . . . . ?
C11A C10A C4A C3A 101.8(4) . . . . ?
C11A C12A C13A O7A 178.5(4) . . . . ?
C11A C12A C13A O8A -2.9(7) . . . . ?
C13A O7A C14A C18A -178.6(4) . . . . ?
C13A O7A C14A C15A 1.1(6) . . . . ?
C17A C15A C16A O6A -2.4(6) . . . . ?
C17A C15A C16A C12A 178.3(4) . . . . ?
O5 C9 C10 C11 -66.0(4) . . . . ?
O5 C9 C10 C4 56.2(4) . . . . ?
O6 C9 C10 C11 52.5(5) . . . . ?
O6 C9 C10 C4 174.6(4) . . . . ?
O6 C16 C15 C14 176.4(4) . . . . ?
O6 C16 C15 C17 -4.2(6) . . . . ?
O6 C16 C12 C13 -176.2(4) . . . . ?
O6 C16 C12 C11 2.5(6) . . . . ?
O3 C6 C5 C4 -179.8(4) . . . . ?
O1 C7 C1 C2 -3.5(8) . . . . ?
O1 C7 C1 C6 177.8(5) . . . . ?
O7 C14 C18 C19 75.5(5) . . . . ?
O7 C13 C12 C16 -1.3(6) . . . . ?
O7 C13 C12 C11 179.9(4) . . . . ?
O8 C13 C12 C16 176.6(4) . . . . ?
O8 C13 C12 C11 -2.3(7) . . . . ?
O2 C2 C3 C8 0.7(6) . . . . ?
O2 C2 C3 C4 178.9(4) . . . . ?
C7 C1 C2 O2 2.1(7) . . . . ?
C7 C1 C2 C3 -177.0(4) . . . . ?
C7 C1 C6 O3 -2.5(6) . . . . ?
C7 C1 C6 C5 178.5(4) . . . . ?
C1 C2 C3 C8 179.9(4) . . . . ?
C1 C2 C3 C4 -1.9(7) . . . . ?
C1 C6 C5 C4 -0.8(7) . . . . ?
C2 C1 C6 O3 178.7(4) . . . . ?
C2 C1 C6 C5 -0.3(7) . . . . ?
C2 C3 C8 O5 164.2(4) . . . . ?
C2 C3 C8 O4 -74.8(5) . . . . ?
C2 C3 C4 C10 -177.1(4) . . . . ?
C2 C3 C4 C5 0.8(7) . . . . ?
C3 C4 C5 C6 0.6(7) . . . . ?
C8 O5 C9 O6 163.6(3) . . . . ?
C8 O5 C9 C10 -73.4(4) . . . . ?
C8 C3 C4 C10 1.0(6) . . . . ?
C8 C3 C4 C5 178.9(4) . . . . ?
C9 O5 C8 O4 -70.2(4) . . . . ?
C9 O5 C8 C3 48.8(4) . . . . ?
C9 O6 C16 C15 -164.5(3) . . . . ?
C9 O6 C16 C12 15.6(6) . . . . ?
C9 C10 C4 C3 -21.1(5) . . . . ?
C9 C10 C4 C5 161.0(4) . . . . ?
C16 O6 C9 O5 77.3(4) . . . . ?
C16 O6 C9 C10 -43.3(5) . . . . ?
C16 C15 C14 O7 0.9(6) . . . . ?
C16 C15 C14 C18 -179.0(4) . . . . ?
C16 C12 C11 C10 7.8(6) . . . . ?
C15 C16 C12 C13 3.8(6) . . . . ?
C15 C16 C12 C11 -177.4(4) . . . . ?
C15 C14 C18 C19 -104.6(5) . . . . ?
C14 O7 C13 O8 -179.4(4) . . . . ?
C14 O7 C13 C12 -1.4(6) . . . . ?
C1' O3 C6 C1 174.5(4) . . . . ?
C1' O3 C6 C5 -6.6(7) . . . . ?
C6 C1 C2 O2 -179.1(4) . . . . ?
C6 C1 C2 C3 1.7(7) . . . . ?
C17 C15 C14 O7 -178.4(4) . . . . ?
C17 C15 C14 C18 1.6(7) . . . . ?
C13 O7 C14 C15 1.5(6) . . . . ?
C13 O7 C14 C18 -178.5(4) . . . . ?
C13 C12 C11 C10 -173.4(4) . . . . ?
C12 C16 C15 C14 -3.7(6) . . . . ?
C12 C16 C15 C17 175.7(4) . . . . ?
C12 C11 C10 C9 -33.7(5) . . . . ?
C12 C11 C10 C4 -154.4(3) . . . . ?
C11 C10 C4 C3 102.0(4) . . . . ?
C11 C10 C4 C5 -75.9(5) . . . . ?
C10 C4 C5 C6 178.5(4) . . . . ?
C4 C3 C8 O5 -13.9(6) . . . . ?
C4 C3 C8 O4 107.2(4) . . . . ?
C2' O4 C8 O5 -69.1(4) . . . . ?
C2' O4 C8 C3 169.5(3) . . . . ?

loop_
_twin_individual_id
_twin_individual_mass_fraction_refined
1 0.7(3)
2 0.3(3)
